data_1564421
loop_
_publ_author_name
'Eremina, Julia A.'
'Lider, Elizaveta V.'
'Sukhikh, Taisiya S.'
'Klyushova, Lyubov S.'
'Perepechaeva, Maria L.'
'Sheven', Dmitriy G.'
'Berezin, Alexey S.'
'Grishanova, Alevtina Y.'
'Potkin, Vladimir I.'

_publ_section_title
;
 Water-soluble copper(II) complexes with
 4,5-dichloro-isothiazole-3-carboxylic acid and heterocyclic N-donor
 ligands: Synthesis, crystal structures, cytotoxicity, and DNA binding
 study
;
_journal_name_full 'Inorganica Chimica Acta'
_journal_page_first 119778
_journal_paper_doi 10.1016/j.ica.2020.119778
_journal_volume 510
_journal_year 2020
_chemical_formula_moiety 'C36 H16 Cl8 Cu2 N8 O8 S4'
_chemical_formula_sum 'C36 H16 Cl8 Cu2 N8 O8 S4'
_chemical_formula_weight 1227.49
_space_group_crystal_system triclinic
_space_group_IT_number 2
_space_group_name_Hall '-P 1'
_space_group_name_H-M_alt 'P -1'
_atom_sites_solution_hydrogens geom
_atom_sites_solution_primary dual
_cell_angle_alpha 75.9490(10)
_cell_angle_beta 86.2710(10)
_cell_angle_gamma 67.9050(10)
_cell_formula_units_Z 1
_cell_length_a 10.1275(3)
_cell_length_b 10.1811(3)
_cell_length_c 12.2567(3)
_cell_measurement_reflns_used 5931
_cell_measurement_temperature 150(2)
_cell_measurement_theta_max 28.03
_cell_measurement_theta_min 2.81
_cell_volume 1135.45(6)
_computing_molecular_graphics 'Olex2 (Dolomanov et al., 2009)'
_computing_publication_material 'Olex2 (Dolomanov et al., 2009)'
_computing_structure_refinement 'ShelXL (Sheldrick, 2015)'
_computing_structure_solution 'ShelXT (Sheldrick, 2015)'
_diffrn_ambient_temperature 150(2)
_diffrn_measured_fraction_theta_full 0.988
_diffrn_measured_fraction_theta_max 0.970
_diffrn_measurement_device_type 'Bruker APEX-II CCD'
_diffrn_measurement_method '\f and \w scans'
_diffrn_radiation_type MoK\a
_diffrn_radiation_wavelength 0.71073
_diffrn_reflns_av_R_equivalents 0.0275
_diffrn_reflns_av_unetI/netI 0.0369
_diffrn_reflns_Laue_measured_fraction_full 0.988
_diffrn_reflns_Laue_measured_fraction_max 0.970
_diffrn_reflns_limit_h_max 13
_diffrn_reflns_limit_h_min -13
_diffrn_reflns_limit_k_max 13
_diffrn_reflns_limit_k_min -13
_diffrn_reflns_limit_l_max 10
_diffrn_reflns_limit_l_min -16
_diffrn_reflns_number 11618
_diffrn_reflns_point_group_measured_fraction_full 0.988
_diffrn_reflns_point_group_measured_fraction_max 0.970
_diffrn_reflns_theta_full 25.242
_diffrn_reflns_theta_max 28.062
_diffrn_reflns_theta_min 2.723
_diffrn_standards_number 0
_exptl_absorpt_coefficient_mu 1.652
_exptl_absorpt_correction_T_max 0.7456
_exptl_absorpt_correction_T_min 0.6357
_exptl_absorpt_correction_type multi-scan
_exptl_absorpt_process_details
'SADABS-2012/1 (Bruker,2012) was used for absorption correction. wR2(int) was 0.0517 before and 0.0387 after correction. The Ratio of minimum to maximum transmission is 0.8526. The \l/2 correction factor is 0.0015.'
_exptl_crystal_colour blue
_exptl_crystal_colour_primary blue
_exptl_crystal_density_diffrn 1.795
_exptl_crystal_description block
_exptl_crystal_F_000 610
_exptl_crystal_size_max 0.33
_exptl_crystal_size_mid 0.3
_exptl_crystal_size_min 0.25
_refine_diff_density_max 0.357
_refine_diff_density_min -0.406
_refine_diff_density_rms 0.061
_refine_ls_extinction_coef .
_refine_ls_extinction_method none
_refine_ls_goodness_of_fit_ref 1.034
_refine_ls_hydrogen_treatment constr
_refine_ls_matrix_type full
_refine_ls_number_parameters 298
_refine_ls_number_reflns 5345
_refine_ls_number_restraints 0
_refine_ls_restrained_S_all 1.034
_refine_ls_R_factor_all 0.0334
_refine_ls_R_factor_gt 0.0285
_refine_ls_shift/su_max 0.001
_refine_ls_shift/su_mean 0.000
_refine_ls_structure_factor_coef Fsqd
_refine_ls_weighting_details 'w=1/[\s^2^(Fo^2^)+(0.0251P)^2^+0.6564P] where P=(Fo^2^+2Fc^2^)/3'
_refine_ls_weighting_scheme calc
_refine_ls_wR_factor_gt 0.0680
_refine_ls_wR_factor_ref 0.0705
_reflns_Friedel_coverage 0.000
_reflns_Friedel_fraction_full .
_reflns_Friedel_fraction_max .
_reflns_number_gt 4755
_reflns_number_total 5345
_reflns_threshold_expression 'I > 2\s(I)'
_cod_data_source_file 2.cif
_cod_data_source_block lt10
_cod_database_code 1564421
_shelx_space_group_comment
;
The symmetry employed for this shelxl refinement is uniquely defined
by the following loop, which should always be used as a source of
symmetry information in preference to the above space-group names.
They are only intended as comments.
;
_shelx_estimated_absorpt_t_max 0.683
_shelx_estimated_absorpt_t_min 0.612
_olex2_refinement_description
;
1. Fixed Uiso
 At 1.2 times of:
  All C(H) groups
2.a Aromatic/amide H refined with riding coordinates:
 C30(H30), C31(H31), C32(H32), C33(H33), C34(H34), C37(H37), C38(H38), C39(H39)
;
_olex2_submission_special_instructions 'No special instructions were received'

loop_
_space_group_symop_operation_xyz
'x, y, z'
'-x, -y, -z'

loop_
_atom_site_label
_atom_site_type_symbol
_atom_site_fract_x
_atom_site_fract_y
_atom_site_fract_z
_atom_site_U_iso_or_equiv
_atom_site_adp_type
_atom_site_occupancy
_atom_site_site_symmetry_order
_atom_site_calc_flag
_atom_site_refinement_flags_posn
_atom_site_refinement_flags_adp
_atom_site_refinement_flags_occupancy
_atom_site_disorder_assembly
_atom_site_disorder_group
Cu1 Cu 0.41034(2) 0.53329(2) 0.11582(2) 0.01378(6) Uani 1 1 d . . . . .
Cl11 Cl 0.83553(6) 0.54224(6) 0.40820(5) 0.03978(14) Uani 1 1 d . . . . .
Cl12 Cl 0.77950(9) 0.83757(9) 0.50274(6) 0.0621(2) Uani 1 1 d . . . . .
Cl21 Cl 0.93109(6) 0.13997(7) 0.36394(4) 0.03799(14) Uani 1 1 d . . . . .
Cl22 Cl 0.75115(8) 0.20437(8) 0.59384(4) 0.05220(18) Uani 1 1 d . . . . .
S11 S 0.55991(7) 0.97815(6) 0.31500(6) 0.04063(15) Uani 1 1 d . . . . .
S21 S 0.50414(6) 0.35457(7) 0.42996(4) 0.03306(13) Uani 1 1 d . . . . .
O11 O 0.48911(13) 0.66585(14) 0.15576(11) 0.0213(3) Uani 1 1 d . . . . .
O12 O 0.72748(14) 0.55059(15) 0.17491(13) 0.0272(3) Uani 1 1 d . . . . .
O21 O 0.58777(12) 0.38677(13) 0.07752(10) 0.0149(2) Uani 1 1 d . . . . .
O22 O 0.80605(14) 0.21765(15) 0.12464(11) 0.0260(3) Uani 1 1 d . . . . .
N11 N 0.53001(19) 0.88688(19) 0.23043(16) 0.0315(4) Uani 1 1 d . . . . .
N21 N 0.52104(17) 0.36491(18) 0.29401(12) 0.0211(3) Uani 1 1 d . . . . .
N31 N 0.21565(15) 0.67132(16) 0.14022(11) 0.0144(3) Uani 1 1 d . . . . .
N32 N 0.29779(15) 0.40881(16) 0.10850(12) 0.0162(3) Uani 1 1 d . . . . .
C11 C 0.61272(19) 0.6442(2) 0.18993(16) 0.0196(4) Uani 1 1 d . . . . .
C12 C 0.61765(19) 0.7487(2) 0.25769(16) 0.0210(4) Uani 1 1 d . . . . .
C13 C 0.7129(2) 0.7121(2) 0.35043(17) 0.0254(4) Uani 1 1 d . . . . .
C14 C 0.6918(2) 0.8310(3) 0.39141(19) 0.0332(5) Uani 1 1 d . . . . .
C21 C 0.69000(18) 0.29927(19) 0.14817(14) 0.0158(3) Uani 1 1 d . . . . .
C22 C 0.65545(18) 0.29782(19) 0.27016(14) 0.0165(3) Uani 1 1 d . . . . .
C23 C 0.7513(2) 0.2325(2) 0.36492(15) 0.0220(4) Uani 1 1 d . . . . .
C24 C 0.6810(2) 0.2565(2) 0.46069(16) 0.0292(4) Uani 1 1 d . . . . .
C30 C 0.3505(2) 0.2731(2) 0.09218(16) 0.0214(4) Uani 1 1 d . . . . .
H30 H 0.449145 0.230855 0.078073 0.026 Uiso 1 1 calc R . . . .
C31 C 0.18164(19) 0.81003(19) 0.14620(15) 0.0181(3) Uani 1 1 d . . . . .
H31 H 0.255833 0.846047 0.144984 0.022 Uiso 1 1 calc R . . . .
C32 C 0.0425(2) 0.9024(2) 0.15407(16) 0.0231(4) Uani 1 1 d . . . . .
H32 H 0.021233 1.000099 0.158388 0.028 Uiso 1 1 calc R . . . .
C33 C -0.0651(2) 0.8497(2) 0.15554(18) 0.0270(4) Uani 1 1 d . . . . .
H33 H -0.161529 0.911410 0.160809 0.032 Uiso 1 1 calc R . . . .
C34 C -0.0323(2) 0.7073(2) 0.14933(18) 0.0251(4) Uani 1 1 d . . . . .
H34 H -0.105076 0.669391 0.150737 0.030 Uiso 1 1 calc R . . . .
C35 C 0.11022(18) 0.62073(19) 0.14097(15) 0.0170(3) Uani 1 1 d . . . . .
C36 C 0.15769(18) 0.46935(19) 0.12799(15) 0.0182(4) Uani 1 1 d . . . . .
C37 C 0.0671(2) 0.3941(2) 0.13326(19) 0.0280(4) Uani 1 1 d . . . . .
H37 H -0.030973 0.437642 0.148543 0.034 Uiso 1 1 calc R . . . .
C38 C 0.1224(2) 0.2549(2) 0.1159(2) 0.0319(5) Uani 1 1 d . . . . .
H38 H 0.062159 0.201875 0.118004 0.038 Uiso 1 1 calc R . . . .
C39 C 0.2662(2) 0.1927(2) 0.09523(19) 0.0288(4) Uani 1 1 d . . . . .
H39 H 0.305849 0.096702 0.083425 0.035 Uiso 1 1 calc R . . . .

loop_
_atom_site_aniso_label
_atom_site_aniso_U_11
_atom_site_aniso_U_22
_atom_site_aniso_U_33
_atom_site_aniso_U_23
_atom_site_aniso_U_13
_atom_site_aniso_U_12
Cu1 0.00872(10) 0.01428(11) 0.01864(11) -0.00612(8) 0.00097(7) -0.00333(8)
Cl11 0.0369(3) 0.0348(3) 0.0422(3) -0.0030(2) -0.0170(2) -0.0081(2)
Cl12 0.0825(6) 0.0728(5) 0.0537(4) -0.0293(4) -0.0149(4) -0.0424(4)
Cl21 0.0214(2) 0.0510(3) 0.0283(3) -0.0078(2) -0.0105(2) 0.0021(2)
Cl22 0.0592(4) 0.0674(5) 0.0162(2) -0.0068(3) -0.0096(2) -0.0084(3)
S11 0.0442(3) 0.0275(3) 0.0568(4) -0.0236(3) 0.0001(3) -0.0120(3)
S21 0.0301(3) 0.0443(3) 0.0185(2) -0.0090(2) 0.0067(2) -0.0068(2)
O11 0.0139(6) 0.0210(7) 0.0319(7) -0.0103(5) -0.0019(5) -0.0068(5)
O12 0.0144(7) 0.0264(7) 0.0446(8) -0.0167(6) 0.0012(6) -0.0067(6)
O21 0.0103(6) 0.0167(6) 0.0148(6) -0.0039(5) -0.0010(4) -0.0014(5)
O22 0.0166(7) 0.0284(7) 0.0223(7) -0.0084(6) -0.0024(5) 0.0056(6)
N11 0.0280(9) 0.0221(9) 0.0457(11) -0.0133(8) -0.0051(8) -0.0064(7)
N21 0.0184(8) 0.0258(8) 0.0165(7) -0.0049(6) 0.0016(6) -0.0055(6)
N31 0.0124(7) 0.0153(7) 0.0152(7) -0.0036(5) 0.0006(5) -0.0049(6)
N32 0.0133(7) 0.0149(7) 0.0200(7) -0.0045(6) 0.0001(6) -0.0044(6)
C11 0.0159(9) 0.0187(9) 0.0260(9) -0.0064(7) -0.0008(7) -0.0077(7)
C12 0.0147(8) 0.0219(9) 0.0288(10) -0.0086(8) 0.0007(7) -0.0078(7)
C13 0.0229(10) 0.0278(10) 0.0291(10) -0.0070(8) -0.0017(8) -0.0131(8)
C14 0.0357(12) 0.0387(12) 0.0361(11) -0.0169(10) 0.0001(9) -0.0207(10)
C21 0.0139(8) 0.0146(8) 0.0185(8) -0.0050(7) -0.0011(6) -0.0040(7)
C22 0.0160(8) 0.0151(8) 0.0176(8) -0.0040(7) -0.0005(6) -0.0048(7)
C23 0.0214(9) 0.0217(9) 0.0202(9) -0.0035(7) -0.0035(7) -0.0053(8)
C24 0.0351(12) 0.0322(11) 0.0164(9) -0.0037(8) -0.0040(8) -0.0086(9)
C30 0.0172(9) 0.0173(9) 0.0290(10) -0.0067(7) -0.0001(7) -0.0046(7)
C31 0.0167(9) 0.0170(8) 0.0217(9) -0.0057(7) 0.0016(7) -0.0068(7)
C32 0.0213(9) 0.0163(9) 0.0293(10) -0.0069(8) 0.0032(8) -0.0037(7)
C33 0.0145(9) 0.0234(10) 0.0395(11) -0.0111(9) 0.0053(8) -0.0016(8)
C34 0.0133(9) 0.0250(10) 0.0388(11) -0.0109(8) 0.0042(8) -0.0075(8)
C35 0.0127(8) 0.0182(9) 0.0204(8) -0.0048(7) 0.0026(6) -0.0062(7)
C36 0.0122(8) 0.0173(9) 0.0252(9) -0.0051(7) 0.0012(7) -0.0056(7)
C37 0.0156(9) 0.0227(10) 0.0478(12) -0.0099(9) 0.0047(8) -0.0092(8)
C38 0.0233(10) 0.0237(10) 0.0536(14) -0.0091(10) 0.0023(9) -0.0145(9)
C39 0.0250(10) 0.0157(9) 0.0471(12) -0.0103(9) 0.0000(9) -0.0070(8)

loop_
_atom_type_symbol
_atom_type_description
_atom_type_scat_dispersion_real
_atom_type_scat_dispersion_imag
_atom_type_scat_source
C C 0.0033 0.0016 'International Tables Vol C Tables 4.2.6.8 and 6.1.1.4'
H H 0.0000 0.0000 'International Tables Vol C Tables 4.2.6.8 and 6.1.1.4'
Cl Cl 0.1484 0.1585 'International Tables Vol C Tables 4.2.6.8 and 6.1.1.4'
Cu Cu 0.3201 1.2651 'International Tables Vol C Tables 4.2.6.8 and 6.1.1.4'
N N 0.0061 0.0033 'International Tables Vol C Tables 4.2.6.8 and 6.1.1.4'
O O 0.0106 0.0060 'International Tables Vol C Tables 4.2.6.8 and 6.1.1.4'
S S 0.1246 0.1234 'International Tables Vol C Tables 4.2.6.8 and 6.1.1.4'

loop_
_geom_angle_atom_site_label_1
_geom_angle_atom_site_label_2
_geom_angle_atom_site_label_3
_geom_angle
_geom_angle_site_symmetry_1
_geom_angle_site_symmetry_3
O11 Cu1 O21 99.53(5) . .
O11 Cu1 O21 97.50(5) . 2_665
O11 Cu1 N21 85.66(5) . .
O11 Cu1 N31 88.42(6) . .
O11 Cu1 N32 165.35(6) . .
O21 Cu1 O21 77.84(5) . 2_665
O21 Cu1 N21 73.38(5) . .
O21 Cu1 N21 151.16(5) 2_665 .
O21 Cu1 N31 171.39(5) . .
O21 Cu1 N32 91.89(5) . .
N31 Cu1 O21 97.98(5) . 2_665
N31 Cu1 N21 110.79(5) . .
N31 Cu1 N32 80.82(6) . .
N32 Cu1 O21 93.83(5) . 2_665
N32 Cu1 N21 88.89(6) . .
N11 S11 C14 94.53(10) . .
N21 S21 C24 94.00(9) . .
C11 O11 Cu1 131.32(12) . .
Cu1 O21 Cu1 102.16(5) . 2_665
C21 O21 Cu1 124.96(11) . .
C21 O21 Cu1 130.11(11) . 2_665
C12 N11 S11 110.12(14) . .
S21 N21 Cu1 138.87(9) . .
C22 N21 Cu1 104.71(11) . .
C22 N21 S21 110.88(13) . .
C31 N31 Cu1 125.79(12) . .
C31 N31 C35 118.79(15) . .
C35 N31 Cu1 115.17(12) . .
C30 N32 Cu1 126.29(12) . .
C30 N32 C36 119.07(15) . .
C36 N32 Cu1 114.55(12) . .
O11 C11 C12 114.78(16) . .
O12 C11 O11 128.52(17) . .
O12 C11 C12 116.71(16) . .
N11 C12 C11 119.73(17) . .
N11 C12 C13 114.90(17) . .
C13 C12 C11 125.35(17) . .
C12 C13 Cl11 126.17(15) . .
C14 C13 Cl11 123.02(17) . .
C14 C13 C12 110.79(19) . .
S11 C14 Cl12 123.33(14) . .
C13 C14 Cl12 127.01(19) . .
C13 C14 S11 109.65(16) . .
O21 C21 C22 114.61(15) . .
O22 C21 O21 125.92(16) . .
O22 C21 C22 119.43(15) . .
N21 C22 C21 117.68(15) . .
N21 C22 C23 114.70(16) . .
C23 C22 C21 127.62(16) . .
C22 C23 Cl21 126.82(14) . .
C24 C23 Cl21 122.66(15) . .
C24 C23 C22 110.49(17) . .
Cl22 C24 S21 122.44(13) . .
C23 C24 Cl22 127.63(17) . .
C23 C24 S21 109.92(14) . .
N32 C30 C39 122.15(17) . .
N31 C31 C32 122.31(16) . .
C33 C32 C31 118.68(17) . .
C32 C33 C34 119.88(18) . .
C33 C34 C35 118.31(17) . .
N31 C35 C34 122.02(17) . .
N31 C35 C36 114.73(15) . .
C34 C35 C36 123.22(16) . .
N32 C36 C35 114.51(15) . .
N32 C36 C37 121.76(17) . .
C37 C36 C35 123.72(16) . .
C38 C37 C36 118.64(18) . .
C37 C38 C39 119.73(18) . .
C30 C39 C38 118.63(18) . .

loop_
_geom_bond_atom_site_label_1
_geom_bond_atom_site_label_2
_geom_bond_distance
_geom_bond_site_symmetry_2
Cu1 O11 1.9695(12) .
Cu1 O21 2.3125(12) 2_665
Cu1 O21 1.9719(12) .
Cu1 N21 2.4536(15) .
Cu1 N31 1.9987(14) .
Cu1 N32 2.0171(14) .
Cl11 C13 1.714(2) .
Cl12 C14 1.704(2) .
Cl21 C23 1.707(2) .
Cl22 C24 1.702(2) .
S11 N11 1.6582(18) .
S11 C14 1.697(2) .
S21 N21 1.6457(15) .
S21 C24 1.705(2) .
O11 C11 1.268(2) .
O12 C11 1.232(2) .
O21 C21 1.290(2) .
O22 C21 1.222(2) .
N11 C12 1.323(2) .
N21 C22 1.323(2) .
N31 C31 1.341(2) .
N31 C35 1.347(2) .
N32 C30 1.342(2) .
N32 C36 1.349(2) .
C11 C12 1.516(2) .
C12 C13 1.424(3) .
C13 C14 1.360(3) .
C21 C22 1.511(2) .
C22 C23 1.421(2) .
C23 C24 1.358(3) .
C30 C39 1.382(3) .
C31 C32 1.382(2) .
C32 C33 1.381(3) .
C33 C34 1.381(3) .
C34 C35 1.392(2) .
C35 C36 1.478(2) .
C36 C37 1.389(2) .
C37 C38 1.379(3) .
C38 C39 1.386(3) .
